data_7239759
loop_
_publ_author_name
'Fu, Hanmei'
'Jiang, Chunli'
'Lao, Jie'
'Luo, Chunhua'
'Lin, Hechun'
'Peng, Hui'
'Duan, Chun-Gang'

_publ_section_title
;
 An organic--inorganic hybrid ferroelectric with strong luminescence and
 high Curie temperature
;
_journal_issue 8
_journal_name_full CrystEngComm
_journal_page_first 1436
_journal_page_last 1441
_journal_paper_doi 10.1039/C9CE01888C
_journal_volume 22
_journal_year 2020
_chemical_absolute_configuration ad
_chemical_formula_moiety (C10H16N)2MnBr4
_chemical_formula_sum 'C20 H32 Br4 Mn N2'
_chemical_formula_weight 675.05
_chemical_name_systematic (C10H16N)2MnBr4
_chemical_properties_physical Hygroscopic
_space_group_crystal_system monoclinic
_space_group_IT_number 4
_space_group_name_Hall 'P 2yb'
_space_group_name_H-M_alt 'P 1 21 1'
_atom_sites_solution_hydrogens geom
_audit_creation_method SHELXL-2018/3
_audit_update_record
;
2019-11-10 deposited with the CCDC.	2020-01-14 downloaded from the CCDC.
;
_cell_angle_alpha 90
_cell_angle_beta 95.161(13)
_cell_angle_gamma 90
_cell_formula_units_Z 2
_cell_length_a 9.5880(12)
_cell_length_b 9.1464(13)
_cell_length_c 15.181(3)
_cell_measurement_reflns_used 9917
_cell_measurement_temperature 297(2)
_cell_measurement_theta_max 68.16
_cell_measurement_theta_min 2.92
_cell_volume 1325.9(4)
_computing_structure_refinement 'SHELXL-2018/3 (Sheldrick, 2018)'
_computing_structure_solution 'SHELXT 2014/5 (Sheldrick, 2014)'
_diffrn_ambient_temperature 297
_diffrn_measured_fraction_theta_full 0.991
_diffrn_measured_fraction_theta_max 0.989
_diffrn_measurement_device_type 'Bruker d8 venture'
_diffrn_measurement_method '\f and \w scans'
_diffrn_radiation_type CuK\a
_diffrn_radiation_wavelength 1.54178
_diffrn_reflns_av_R_equivalents 0.0415
_diffrn_reflns_av_unetI/netI 0.0457
_diffrn_reflns_Laue_measured_fraction_full 0.991
_diffrn_reflns_Laue_measured_fraction_max 0.989
_diffrn_reflns_limit_h_max 11
_diffrn_reflns_limit_h_min -11
_diffrn_reflns_limit_k_max 10
_diffrn_reflns_limit_k_min -10
_diffrn_reflns_limit_l_max 18
_diffrn_reflns_limit_l_min -18
_diffrn_reflns_number 17331
_diffrn_reflns_point_group_measured_fraction_full 0.950
_diffrn_reflns_point_group_measured_fraction_max 0.946
_diffrn_reflns_theta_full 67.679
_diffrn_reflns_theta_max 68.570
_diffrn_reflns_theta_min 2.923
_exptl_absorpt_coefficient_mu 11.157
_exptl_crystal_colour green
_exptl_crystal_density_diffrn 1.691
_exptl_crystal_description block
_exptl_crystal_F_000 662
_exptl_crystal_preparation Luminescent
_exptl_crystal_recrystallization_method 'Re-crystallisation from solvent: Methanol'
_exptl_crystal_size_max 0.200
_exptl_crystal_size_mid 0.200
_exptl_crystal_size_min 0.200
_exptl_transmission_factor_max 0.7531
_exptl_transmission_factor_min 0.3658
_refine_diff_density_max 0.622
_refine_diff_density_min -0.668
_refine_diff_density_rms 0.068
_refine_ls_abs_structure_details
;
 Refined as an inversion twin.
;
_refine_ls_abs_structure_Flack 0.076(11)
_refine_ls_extinction_method none
_refine_ls_goodness_of_fit_ref 1.048
_refine_ls_hydrogen_treatment constr
_refine_ls_matrix_type full
_refine_ls_number_parameters 251
_refine_ls_number_reflns 4621
_refine_ls_number_restraints 1
_refine_ls_restrained_S_all 1.048
_refine_ls_R_factor_all 0.0410
_refine_ls_R_factor_gt 0.0391
_refine_ls_shift/su_max 0.000
_refine_ls_shift/su_mean 0.000
_refine_ls_structure_factor_coef Fsqd
_refine_ls_weighting_details 'w=1/[\s^2^(Fo^2^)+(0.0655P)^2^+0.6731P] where P=(Fo^2^+2Fc^2^)/3'
_refine_ls_weighting_scheme calc
_refine_ls_wR_factor_gt 0.1128
_refine_ls_wR_factor_ref 0.1154
_reflns_Friedel_coverage 0.790
_reflns_Friedel_fraction_full 0.903
_reflns_Friedel_fraction_max 0.897
_reflns_number_gt 4382
_reflns_number_total 4621
_reflns_threshold_expression 'I > 2\s(I)'
_cod_data_source_file c9ce01888c2.cif
_cod_data_source_block t_a
_cod_depositor_comments
;
The following automatic conversions were performed:

data item '_diffrn_ambient_temperature' value '297 K' was changed to
'297' -- the value should be numeric and without a unit designator.

Automatic conversion script
Id: cif_fix_values 7556 2019-12-06 15:28:31Z antanas 

 Adding full bibliography for 7239759.cif.

 Adding full bibliography for 7239759.cif.
;
_cod_original_sg_symbol_H-M P21
_cod_original_formula_sum C20H32N2MnBr4
_cod_database_code 7239759
_shelx_shelxl_version_number 2018/3
_shelx_space_group_comment
;
The symmetry employed for this shelxl refinement is uniquely defined
by the following loop, which should always be used as a source of
symmetry information in preference to the above space-group names.
They are only intended as comments.
;
_shelx_estimated_absorpt_t_min 0.214
_shelx_estimated_absorpt_t_max 0.214

loop_
_space_group_symop_operation_xyz
'x, y, z'
'-x, y+1/2, -z'

loop_
_atom_site_label
_atom_site_type_symbol
_atom_site_fract_x
_atom_site_fract_y
_atom_site_fract_z
_atom_site_U_iso_or_equiv
_atom_site_adp_type
_atom_site_occupancy
_atom_site_site_symmetry_order
_atom_site_calc_flag
_atom_site_refinement_flags_posn
_atom_site_refinement_flags_adp
Br1 Br 0.38692(11) 0.08682(10) 0.34700(6) 0.0784(3) Uani 1 1 d . .
C1 C -0.0038(6) 0.7776(8) 0.1622(4) 0.0496(13) Uani 1 1 d . .
N1 N 0.2233(5) 0.8046(6) 0.0908(3) 0.0470(11) Uani 1 1 d . .
Mn1 Mn 0.36337(10) 0.27788(13) 0.22872(6) 0.0520(3) Uani 1 1 d . .
Br2 Br 0.12706(11) 0.25176(11) 0.14836(7) 0.0887(3) Uani 1 1 d . .
C2 C -0.1090(8) 0.8731(10) 0.1301(6) 0.0654(18) Uani 1 1 d . .
H2 H -0.086913 0.969087 0.116749 0.078 Uiso 1 1 calc R U
N2 N 0.2469(7) 0.3188(7) 0.5721(4) 0.0621(15) Uani 1 1 d . .
Br3 Br 0.55562(16) 0.2433(2) 0.13296(10) 0.1299(6) Uani 1 1 d . .
C3 C -0.2466(8) 0.8262(12) 0.1178(7) 0.081(3) Uani 1 1 d . .
H3 H -0.316580 0.889232 0.094531 0.098 Uiso 1 1 calc R U
Br4 Br 0.37368(13) 0.52553(11) 0.29523(6) 0.0857(3) Uani 1 1 d . .
C4 C -0.2790(9) 0.6854(12) 0.1404(7) 0.079(2) Uani 1 1 d . .
H4 H -0.371358 0.653518 0.132316 0.095 Uiso 1 1 calc R U
C6 C -0.0409(8) 0.6371(9) 0.1852(5) 0.0591(16) Uani 1 1 d . .
H6 H 0.027682 0.572326 0.208345 0.071 Uiso 1 1 calc R U
C5 C -0.1785(9) 0.5930(11) 0.1741(5) 0.072(2) Uani 1 1 d . .
H5 H -0.202363 0.498695 0.190056 0.086 Uiso 1 1 calc R U
C9 C 0.3713(8) 0.8529(14) 0.1138(6) 0.080(2) Uani 1 1 d . .
H9A H 0.421449 0.849202 0.061869 0.120 Uiso 1 1 calc R U
H9B H 0.415422 0.789294 0.158207 0.120 Uiso 1 1 calc R U
H9C H 0.371835 0.951240 0.135931 0.120 Uiso 1 1 calc R U
C8 C 0.2235(10) 0.6481(10) 0.0632(6) 0.0697(19) Uani 1 1 d . .
H8A H 0.129827 0.618608 0.043214 0.104 Uiso 1 1 calc R U
H8B H 0.257910 0.588571 0.112502 0.104 Uiso 1 1 calc R U
H8C H 0.282805 0.636322 0.015982 0.104 Uiso 1 1 calc R U
C7 C 0.1457(6) 0.8271(8) 0.1732(4) 0.0509(14) Uani 1 1 d . .
H7A H 0.194234 0.773929 0.222081 0.061 Uiso 1 1 calc R U
H7B H 0.148176 0.930075 0.188504 0.061 Uiso 1 1 calc R U
C10 C 0.1631(9) 0.8948(11) 0.0152(5) 0.069(2) Uani 1 1 d . .
H10A H 0.219547 0.884329 -0.033537 0.103 Uiso 1 1 calc R U
H10B H 0.161516 0.995584 0.032726 0.103 Uiso 1 1 calc R U
H10C H 0.069405 0.862659 -0.002392 0.103 Uiso 1 1 calc R U
C11 C 0.0103(8) 0.2539(9) 0.4921(6) 0.0662(17) Uani 1 1 d . .
C12 C -0.0011(10) 0.2650(11) 0.4006(6) 0.079(2) Uani 1 1 d . .
H12 H 0.078411 0.249346 0.370983 0.095 Uiso 1 1 calc R U
C13 C -0.1219(13) 0.2975(15) 0.3529(9) 0.104(4) Uani 1 1 d . .
H13 H -0.125832 0.303269 0.291556 0.124 Uiso 1 1 calc R U
C14 C -0.2411(14) 0.3224(14) 0.3965(17) 0.132(6) Uani 1 1 d . .
H14 H -0.325905 0.343740 0.364491 0.159 Uiso 1 1 calc R U
C15 C -0.2327(12) 0.3154(14) 0.4877(14) 0.113(5) Uani 1 1 d . .
H15 H -0.311510 0.335496 0.517120 0.136 Uiso 1 1 calc R U
C16 C -0.1081(9) 0.2787(12) 0.5359(8) 0.088(3) Uani 1 1 d . .
H16 H -0.104008 0.270840 0.597113 0.105 Uiso 1 1 calc R U
C17 C 0.1429(9) 0.2002(9) 0.5397(6) 0.0661(18) Uani 1 1 d . .
H17A H 0.188359 0.135278 0.500660 0.079 Uiso 1 1 calc R U
H17B H 0.119915 0.143137 0.590272 0.079 Uiso 1 1 calc R U
C18 C 0.2864(11) 0.4122(11) 0.4999(7) 0.081(2) Uani 1 1 d . .
H18A H 0.365188 0.471558 0.520541 0.121 Uiso 1 1 calc R U
H18B H 0.208915 0.474017 0.480057 0.121 Uiso 1 1 calc R U
H18C H 0.310823 0.352147 0.451737 0.121 Uiso 1 1 calc R U
C19 C 0.3756(10) 0.2429(14) 0.6131(8) 0.094(3) Uani 1 1 d . .
H19A H 0.441663 0.314393 0.637299 0.141 Uiso 1 1 calc R U
H19B H 0.416896 0.186679 0.568806 0.141 Uiso 1 1 calc R U
H19C H 0.350504 0.179214 0.659373 0.141 Uiso 1 1 calc R U
C20 C 0.1882(12) 0.4136(12) 0.6392(7) 0.083(3) Uani 1 1 d . .
H20A H 0.155376 0.353771 0.685017 0.125 Uiso 1 1 calc R U
H20B H 0.111739 0.469605 0.611545 0.125 Uiso 1 1 calc R U
H20C H 0.259686 0.478567 0.664383 0.125 Uiso 1 1 calc R U

loop_
_atom_site_aniso_label
_atom_site_aniso_U_11
_atom_site_aniso_U_22
_atom_site_aniso_U_33
_atom_site_aniso_U_23
_atom_site_aniso_U_13
_atom_site_aniso_U_12
Br1 0.0982(6) 0.0662(5) 0.0706(5) 0.0171(4) 0.0064(4) 0.0177(4)
C1 0.050(3) 0.053(4) 0.047(3) 0.002(3) 0.010(2) 0.005(3)
N1 0.040(2) 0.054(3) 0.047(2) -0.004(2) 0.0026(19) -0.001(2)
Mn1 0.0567(5) 0.0511(6) 0.0482(5) 0.0039(4) 0.0037(4) -0.0051(4)
Br2 0.0856(6) 0.0636(5) 0.1088(7) -0.0067(5) -0.0361(5) 0.0038(4)
C2 0.051(4) 0.061(4) 0.086(5) 0.014(4) 0.013(3) 0.007(3)
N2 0.065(3) 0.049(3) 0.071(4) 0.006(3) 0.000(3) -0.001(3)
Br3 0.1291(10) 0.1439(13) 0.1299(10) -0.0300(9) 0.0843(9) -0.0424(10)
C3 0.047(4) 0.095(7) 0.102(6) 0.026(5) 0.004(4) 0.009(4)
Br4 0.1147(8) 0.0596(5) 0.0782(5) -0.0005(4) -0.0164(5) -0.0102(5)
C4 0.048(4) 0.090(6) 0.099(6) 0.001(5) 0.012(4) -0.005(4)
C6 0.060(4) 0.063(4) 0.055(4) 0.007(3) 0.013(3) 0.005(3)
C5 0.079(5) 0.064(4) 0.076(5) -0.008(4) 0.024(4) -0.018(4)
C9 0.046(4) 0.112(7) 0.081(5) -0.020(5) 0.004(3) -0.013(4)
C8 0.085(5) 0.061(4) 0.066(4) -0.006(4) 0.021(4) 0.003(4)
C7 0.047(3) 0.062(4) 0.044(3) -0.006(3) 0.005(2) 0.003(3)
C10 0.077(5) 0.081(5) 0.049(3) 0.013(3) 0.011(3) 0.017(4)
C11 0.061(4) 0.048(4) 0.090(5) 0.009(4) 0.009(3) -0.002(3)
C12 0.082(5) 0.067(5) 0.087(6) 0.005(5) 0.002(4) -0.002(5)
C13 0.101(7) 0.087(8) 0.117(9) 0.012(6) -0.023(7) -0.011(6)
C14 0.088(8) 0.063(7) 0.24(2) -0.006(9) -0.048(11) 0.006(5)
C15 0.066(6) 0.076(7) 0.200(16) -0.029(8) 0.021(8) -0.001(5)
C16 0.069(5) 0.075(6) 0.123(7) -0.019(6) 0.028(5) -0.013(5)
C17 0.072(4) 0.049(4) 0.077(5) 0.004(3) 0.007(4) -0.001(3)
C18 0.093(6) 0.067(5) 0.084(5) 0.019(4) 0.011(5) -0.016(4)
C19 0.072(5) 0.088(7) 0.118(8) 0.012(6) -0.021(5) -0.003(5)
C20 0.093(6) 0.078(6) 0.078(5) -0.016(4) 0.013(5) -0.001(5)

loop_
_atom_type_symbol
_atom_type_description
_atom_type_scat_dispersion_real
_atom_type_scat_dispersion_imag
_atom_type_scat_source
C C 0.0181 0.0091 'International Tables Vol C Tables 4.2.6.8 and 6.1.1.4'
H H 0.0000 0.0000 'International Tables Vol C Tables 4.2.6.8 and 6.1.1.4'
Br Br -0.6763 1.2805 'International Tables Vol C Tables 4.2.6.8 and 6.1.1.4'
Mn Mn -0.5299 2.8052 'International Tables Vol C Tables 4.2.6.8 and 6.1.1.4'
N N 0.0311 0.0180 'International Tables Vol C Tables 4.2.6.8 and 6.1.1.4'

loop_
_geom_angle_atom_site_label_1
_geom_angle_atom_site_label_2
_geom_angle_atom_site_label_3
_geom_angle
C6 C1 C2 118.5(6)
C6 C1 C7 121.1(6)
C2 C1 C7 120.5(7)
C10 N1 C8 109.0(6)
C10 N1 C9 108.0(7)
C8 N1 C9 108.9(7)
C10 N1 C7 112.0(5)
C8 N1 C7 111.9(5)
C9 N1 C7 107.0(5)
Br3 Mn1 Br4 110.64(6)
Br3 Mn1 Br2 113.24(6)
Br4 Mn1 Br2 106.79(5)
Br3 Mn1 Br1 108.01(7)
Br4 Mn1 Br1 110.39(5)
Br2 Mn1 Br1 107.73(5)
C3 C2 C1 120.4(8)
C3 C2 H2 119.8
C1 C2 H2 119.8
C18 N2 C20 108.2(8)
C18 N2 C19 108.8(8)
C20 N2 C19 109.5(8)
C18 N2 C17 112.2(7)
C20 N2 C17 111.0(7)
C19 N2 C17 107.1(7)
C4 C3 C2 119.4(8)
C4 C3 H3 120.3
C2 C3 H3 120.3
C5 C4 C3 120.8(8)
C5 C4 H4 119.6
C3 C4 H4 119.6
C5 C6 C1 120.4(7)
C5 C6 H6 119.8
C1 C6 H6 119.8
C4 C5 C6 120.5(9)
C4 C5 H5 119.7
C6 C5 H5 119.7
N1 C9 H9A 109.5
N1 C9 H9B 109.5
H9A C9 H9B 109.5
N1 C9 H9C 109.5
H9A C9 H9C 109.5
H9B C9 H9C 109.5
N1 C8 H8A 109.5
N1 C8 H8B 109.5
H8A C8 H8B 109.5
N1 C8 H8C 109.5
H8A C8 H8C 109.5
H8B C8 H8C 109.5
C1 C7 N1 113.6(5)
C1 C7 H7A 108.9
N1 C7 H7A 108.9
C1 C7 H7B 108.9
N1 C7 H7B 108.9
H7A C7 H7B 107.7
N1 C10 H10A 109.5
N1 C10 H10B 109.5
H10A C10 H10B 109.5
N1 C10 H10C 109.5
H10A C10 H10C 109.5
H10B C10 H10C 109.5
C16 C11 C12 118.3(9)
C16 C11 C17 121.6(9)
C12 C11 C17 119.8(8)
C13 C12 C11 122.8(10)
C13 C12 H12 118.6
C11 C12 H12 118.6
C12 C13 C14 119.1(14)
C12 C13 H13 120.5
C14 C13 H13 120.5
C15 C14 C13 119.6(12)
C15 C14 H14 120.2
C13 C14 H14 120.2
C16 C15 C14 120.7(12)
C16 C15 H15 119.7
C14 C15 H15 119.7
C15 C16 C11 119.5(13)
C15 C16 H16 120.2
C11 C16 H16 120.2
C11 C17 N2 115.3(6)
C11 C17 H17A 108.4
N2 C17 H17A 108.4
C11 C17 H17B 108.4
N2 C17 H17B 108.4
H17A C17 H17B 107.5
N2 C18 H18A 109.5
N2 C18 H18B 109.5
H18A C18 H18B 109.5
N2 C18 H18C 109.5
H18A C18 H18C 109.5
H18B C18 H18C 109.5
N2 C19 H19A 109.5
N2 C19 H19B 109.5
H19A C19 H19B 109.5
N2 C19 H19C 109.5
H19A C19 H19C 109.5
H19B C19 H19C 109.5
N2 C20 H20A 109.5
N2 C20 H20B 109.5
H20A C20 H20B 109.5
N2 C20 H20C 109.5
H20A C20 H20C 109.5
H20B C20 H20C 109.5

loop_
_geom_bond_atom_site_label_1
_geom_bond_atom_site_label_2
_geom_bond_distance
Br1 Mn1 2.5011(13)
C1 C6 1.387(11)
C1 C2 1.389(10)
C1 C7 1.498(9)
N1 C10 1.487(9)
N1 C8 1.492(10)
N1 C9 1.497(9)
N1 C7 1.526(8)
Mn1 Br3 2.4685(15)
Mn1 Br4 2.4783(15)
Mn1 Br2 2.4863(13)
C2 C3 1.384(12)
C2 H2 0.9300
N2 C18 1.466(11)
N2 C20 1.486(11)
N2 C19 1.500(12)
N2 C17 1.525(10)
C3 C4 1.375(15)
C3 H3 0.9300
C4 C5 1.347(14)
C4 H4 0.9300
C6 C5 1.375(11)
C6 H6 0.9300
C5 H5 0.9300
C9 H9A 0.9600
C9 H9B 0.9600
C9 H9C 0.9600
C8 H8A 0.9600
C8 H8B 0.9600
C8 H8C 0.9600
C7 H7A 0.9700
C7 H7B 0.9700
C10 H10A 0.9600
C10 H10B 0.9600
C10 H10C 0.9600
C11 C16 1.385(12)
C11 C12 1.388(13)
C11 C17 1.488(12)
C12 C13 1.343(15)
C12 H12 0.9300
C13 C14 1.39(2)
C13 H13 0.9300
C14 C15 1.38(2)
C14 H14 0.9300
C15 C16 1.38(2)
C15 H15 0.9300
C16 H16 0.9300
C17 H17A 0.9700
C17 H17B 0.9700
C18 H18A 0.9600
C18 H18B 0.9600
C18 H18C 0.9600
C19 H19A 0.9600
C19 H19B 0.9600
C19 H19C 0.9600
C20 H20A 0.9600
C20 H20B 0.9600
C20 H20C 0.9600

loop_
_geom_torsion_atom_site_label_1
_geom_torsion_atom_site_label_2
_geom_torsion_atom_site_label_3
_geom_torsion_atom_site_label_4
_geom_torsion
C6 C1 C2 C3 -2.9(12)
C7 C1 C2 C3 178.4(8)
C1 C2 C3 C4 2.1(15)
C2 C3 C4 C5 -0.1(16)
C2 C1 C6 C5 1.7(10)
C7 C1 C6 C5 -179.6(6)
C3 C4 C5 C6 -1.1(14)
C1 C6 C5 C4 0.3(12)
C6 C1 C7 N1 92.2(7)
C2 C1 C7 N1 -89.0(8)
C10 N1 C7 C1 64.2(8)
C8 N1 C7 C1 -58.4(8)
C9 N1 C7 C1 -177.6(7)
C16 C11 C12 C13 -0.6(15)
C17 C11 C12 C13 172.7(10)
C11 C12 C13 C14 0.6(18)
C12 C13 C14 C15 0.9(19)
C13 C14 C15 C16 -2.3(19)
C14 C15 C16 C11 2.3(17)
C12 C11 C16 C15 -0.8(14)
C17 C11 C16 C15 -174.0(9)
C16 C11 C17 N2 -93.4(10)
C12 C11 C17 N2 93.5(10)
C18 N2 C17 C11 -57.4(10)
C20 N2 C17 C11 63.8(10)
C19 N2 C17 C11 -176.7(8)
